data_7109447
loop_
_publ_author_name
'Mehdi El Sayed Moussa'
'Fabian Friess'
'Wenting Shen'
'Muriel Hissler'
'Regis Reau'
'Christophe Lescop'

_publ_section_title
;
 Syntheses of CuI polymetallic assemblies from reaction of ligands bearing
 the 2,5-bis(2-pyridyl)phosphole fragment with CuII precursors
;
_journal_name_full Chem.Commun.
_journal_page_first 6158
_journal_paper_doi 10.1039/c3cc42955e
_journal_volume 49
_journal_year 2013
_chemical_formula_moiety 'C55 H47 Cl8 Cu F9 N4 O9 P2 S5'
_chemical_formula_sum 'C55 H47 Cl8 Cu F9 N4 O9 P2 S5'
_chemical_formula_weight 1648.35
_chemical_name_systematic
;
?
;
_space_group_IT_number 56
_symmetry_cell_setting orthorhombic
_symmetry_space_group_name_Hall '-P 2ac 2bc'
_symmetry_space_group_name_H-M 'P n a a'
_atom_sites_solution_hydrogens geom
_atom_sites_solution_primary direct
_atom_sites_solution_secondary difmap
_audit_creation_method SHELXL-97
_cell_angle_alpha 90
_cell_angle_beta 90
_cell_angle_gamma 90
_cell_formula_units_Z 8
_cell_length_a 15.993(2)
_cell_length_b 26.367(3)
_cell_length_c 32.189(3)
_cell_measurement_temperature 150(2)
_cell_measurement_theta_max 26.45
_cell_measurement_theta_min 1.00
_cell_volume 13574(3)
_computing_structure_refinement 'SHELXL-97 (Sheldrick, 1997)'
_diffrn_ambient_temperature 150(2)
_diffrn_measured_fraction_theta_full 0.984
_diffrn_measured_fraction_theta_max 0.984
_diffrn_measurement_device_type CCD
_diffrn_measurement_method none
_diffrn_radiation_monochromator graphite
_diffrn_radiation_source 'fine-focus sealed tube'
_diffrn_radiation_type MoK\a
_diffrn_radiation_wavelength 0.71069
_diffrn_reflns_av_R_equivalents 0.1208
_diffrn_reflns_av_sigmaI/netI 0.1339
_diffrn_reflns_limit_h_max 16
_diffrn_reflns_limit_h_min -19
_diffrn_reflns_limit_k_max 26
_diffrn_reflns_limit_k_min -33
_diffrn_reflns_limit_l_max 38
_diffrn_reflns_limit_l_min -39
_diffrn_reflns_number 51614
_diffrn_reflns_theta_full 26.45
_diffrn_reflns_theta_max 26.45
_diffrn_reflns_theta_min 1.00
_diffrn_standards_decay_% none
_exptl_absorpt_coefficient_mu 0.918
_exptl_absorpt_correction_type none
_exptl_crystal_colour yellow
_exptl_crystal_density_diffrn 1.613
_exptl_crystal_density_method 'not measured'
_exptl_crystal_description needle
_exptl_crystal_F_000 6664
_exptl_crystal_size_max 0.15
_exptl_crystal_size_mid 0.05
_exptl_crystal_size_min 0.02
_refine_diff_density_max 2.803
_refine_diff_density_min -1.501
_refine_diff_density_rms 0.158
_refine_ls_extinction_method none
_refine_ls_goodness_of_fit_ref 1.111
_refine_ls_hydrogen_treatment constr
_refine_ls_matrix_type full
_refine_ls_number_parameters 857
_refine_ls_number_reflns 13773
_refine_ls_number_restraints 0
_refine_ls_restrained_S_all 1.111
_refine_ls_R_factor_all 0.1770
_refine_ls_R_factor_gt 0.1098
_refine_ls_shift/su_max 0.001
_refine_ls_shift/su_mean 0.000
_refine_ls_structure_factor_coef Fsqd
_refine_ls_weighting_details 'calc w=1/[\s^2^(Fo^2^)+(0.0906P)^2^+113.4272P] where P=(Fo^2^+2Fc^2^)/3'
_refine_ls_weighting_scheme calc
_refine_ls_wR_factor_gt 0.2273
_refine_ls_wR_factor_ref 0.2576
_reflns_number_gt 8270
_reflns_number_total 13773
_reflns_threshold_expression >2sigma(I)
_cod_data_source_file c3cc42955e.txt
_cod_data_source_block import
_cod_original_cell_volume 13574(5)
_cod_original_sg_symbol_H-M Pnaa
_cod_database_code 7109447

loop_
_symmetry_equiv_pos_as_xyz
'x, y, z'
'-x+1/2, -y, z+1/2'
'x, -y+1/2, -z+1/2'
'-x+1/2, y+1/2, -z'
'-x, -y, -z'
'x-1/2, y, -z-1/2'
'-x, y-1/2, z-1/2'
'x-1/2, -y-1/2, z'

loop_
_atom_site_label
_atom_site_type_symbol
_atom_site_fract_x
_atom_site_fract_y
_atom_site_fract_z
_atom_site_U_iso_or_equiv
_atom_site_adp_type
_atom_site_occupancy
_atom_site_symmetry_multiplicity
_atom_site_calc_flag
_atom_site_refinement_flags
Cu1 Cu 0.73696(6) 0.05570(4) 0.58655(3) 0.0151(2) Uani 1 1 d .
P1 P 0.74036(13) 0.07249(7) 0.49233(6) 0.0128(4) Uani 1 1 d .
P2 P 0.74159(13) -0.00424(8) 0.66769(6) 0.0132(4) Uani 1 1 d .
S1 S 0.81045(13) 0.02975(7) 0.52845(6) 0.0156(4) Uani 1 1 d .
S2 S 0.66779(13) -0.01056(8) 0.61870(6) 0.0170(4) Uani 1 1 d .
N1 N 0.6474(4) 0.1096(2) 0.57669(19) 0.0158(15) Uani 1 1 d .
N2 N 0.9405(4) 0.0638(3) 0.4561(2) 0.0215(16) Uani 1 1 d .
N3 N 0.8269(4) 0.0910(2) 0.62166(19) 0.0149(14) Uani 1 1 d .
N4 N 0.5431(4) -0.0421(3) 0.6961(2) 0.0218(16) Uani 1 1 d .
C1 C 0.7130(5) 0.1340(3) 0.5119(2) 0.0118(16) Uani 1 1 d .
C2 C 0.7642(5) 0.1689(3) 0.4958(2) 0.0168(17) Uani 1 1 d .
C3 C 0.7692(5) 0.2242(3) 0.5076(3) 0.0226(19) Uani 1 1 d .
H3A H 0.7429 0.2293 0.5345 0.027 Uiso 1 1 calc R
H3B H 0.7395 0.2445 0.4873 0.027 Uiso 1 1 calc R
C4 C 0.8614(5) 0.2411(3) 0.5096(3) 0.024(2) Uani 1 1 d .
H4A H 0.8642 0.2768 0.5165 0.029 Uiso 1 1 calc R
H4B H 0.8901 0.2223 0.5313 0.029 Uiso 1 1 calc R
C5 C 0.9048(6) 0.2319(3) 0.4682(3) 0.027(2) Uani 1 1 d .
H5A H 0.8866 0.2575 0.4486 0.033 Uiso 1 1 calc R
H5B H 0.9647 0.2358 0.4720 0.033 Uiso 1 1 calc R
C6 C 0.8874(5) 0.1799(3) 0.4503(3) 0.0193(18) Uani 1 1 d .
H6 H 0.9222 0.1671 0.4297 0.023 Uiso 1 1 calc R
C7 C 0.8226(5) 0.1521(3) 0.4637(2) 0.0144(17) Uani 1 1 d .
C8 C 0.8001(5) 0.0996(3) 0.4478(2) 0.0160(17) Uani 1 1 d .
H8 H 0.7611 0.1038 0.4246 0.019 Uiso 1 1 calc R
C9 C 0.8678(5) 0.0645(3) 0.4339(2) 0.0162(18) Uani 1 1 d .
C10 C 0.8572(6) 0.0312(3) 0.4015(3) 0.0218(19) Uani 1 1 d .
H10 H 0.8092 0.0319 0.3852 0.026 Uiso 1 1 calc R
C11 C 0.9226(6) -0.0043(3) 0.3939(3) 0.029(2) Uiso 1 1 d .
H11 H 0.9168 -0.0281 0.3728 0.034 Uiso 1 1 calc R
C12 C 0.9938(6) -0.0036(4) 0.4173(3) 0.032(2) Uani 1 1 d .
H12 H 1.0365 -0.0267 0.4121 0.039 Uiso 1 1 calc R
C13 C 1.0018(6) 0.0308(4) 0.4480(3) 0.030(2) Uani 1 1 d .
H13 H 1.0505 0.0316 0.4637 0.036 Uiso 1 1 calc R
C14 C 0.6483(5) 0.1418(3) 0.5444(2) 0.0114(16) Uani 1 1 d .
C15 C 0.5917(5) 0.1818(3) 0.5418(3) 0.0197(19) Uani 1 1 d .
H15 H 0.5929 0.2035 0.5189 0.024 Uiso 1 1 calc R
C16 C 0.5336(6) 0.1894(3) 0.5731(3) 0.029(2) Uani 1 1 d .
H16 H 0.4960 0.2162 0.5718 0.034 Uiso 1 1 calc R
C17 C 0.5327(5) 0.1562(3) 0.6063(3) 0.027(2) Uani 1 1 d .
H17 H 0.4946 0.1602 0.6279 0.033 Uiso 1 1 calc R
C18 C 0.5896(5) 0.1168(3) 0.6068(3) 0.0182(18) Uani 1 1 d .
H18 H 0.5881 0.0941 0.6289 0.022 Uiso 1 1 calc R
C19 C 0.6504(5) 0.0395(3) 0.4723(2) 0.0150(17) Uani 1 1 d .
C20 C 0.6369(5) -0.0109(3) 0.4827(3) 0.0206(19) Uani 1 1 d .
H20 H 0.6731 -0.0275 0.5008 0.025 Uiso 1 1 calc R
C21 C 0.5690(5) -0.0366(4) 0.4660(3) 0.027(2) Uani 1 1 d .
H21 H 0.5597 -0.0704 0.4726 0.032 Uiso 1 1 calc R
C22 C 0.5157(6) -0.0115(4) 0.4396(3) 0.030(2) Uani 1 1 d .
H22 H 0.4703 -0.0289 0.4284 0.036 Uiso 1 1 calc R
C23 C 0.5276(6) 0.0382(3) 0.4292(3) 0.028(2) Uani 1 1 d .
H23 H 0.4904 0.0545 0.4115 0.034 Uiso 1 1 calc R
C24 C 0.5960(6) 0.0645(4) 0.4454(3) 0.029(2) Uani 1 1 d .
H24 H 0.6051 0.0983 0.4384 0.035 Uiso 1 1 calc R
C31 C 0.7622(5) 0.0592(3) 0.6845(2) 0.0143(16) Uani 1 1 d .
C32 C 0.7118(5) 0.0715(3) 0.7171(2) 0.0165(18) Uani 1 1 d .
C33 C 0.7007(6) 0.1233(3) 0.7359(3) 0.025(2) Uani 1 1 d .
H33A H 0.7150 0.1492 0.7157 0.030 Uiso 1 1 calc R
H33B H 0.7375 0.1271 0.7597 0.030 Uiso 1 1 calc R
C34 C 0.6097(6) 0.1297(4) 0.7496(3) 0.035(2) Uani 1 1 d .
H34A H 0.6031 0.1626 0.7628 0.041 Uiso 1 1 calc R
H34B H 0.5739 0.1289 0.7253 0.041 Uiso 1 1 calc R
C35 C 0.5825(6) 0.0888(4) 0.7795(3) 0.035(3) Uani 1 1 d .
H35A H 0.6078 0.0950 0.8064 0.042 Uiso 1 1 calc R
H35B H 0.5222 0.0904 0.7829 0.042 Uiso 1 1 calc R
C36 C 0.6066(5) 0.0367(4) 0.7647(3) 0.026(2) Uani 1 1 d .
H36 H 0.5813 0.0086 0.7768 0.031 Uiso 1 1 calc R
C37 C 0.6628(5) 0.0297(3) 0.7349(2) 0.0179(18) Uani 1 1 d .
C38 C 0.6875(5) -0.0217(3) 0.7168(2) 0.0143(17) Uani 1 1 d .
H38 H 0.7286 -0.0373 0.7355 0.017 Uiso 1 1 calc R
C39 C 0.6194(5) -0.0591(3) 0.7092(2) 0.0189(18) Uani 1 1 d .
C40 C 0.6311(5) -0.1100(3) 0.7129(3) 0.025(2) Uani 1 1 d .
H40 H 0.6824 -0.1224 0.7219 0.030 Uiso 1 1 calc R
C41 C 0.5673(6) -0.1436(4) 0.7031(3) 0.038(3) Uani 1 1 d .
H41 H 0.5764 -0.1784 0.7051 0.045 Uiso 1 1 calc R
C42 C 0.4898(6) -0.1254(3) 0.6905(4) 0.041(3) Uani 1 1 d .
H42 H 0.4460 -0.1474 0.6846 0.049 Uiso 1 1 calc R
C43 C 0.4798(6) -0.0734(4) 0.6870(3) 0.032(2) Uani 1 1 d .
H43 H 0.4288 -0.0602 0.6783 0.039 Uiso 1 1 calc R
C44 C 0.8216(5) 0.0931(3) 0.6637(2) 0.0139(17) Uani 1 1 d .
C45 C 0.8744(5) 0.1255(3) 0.6866(3) 0.0160(18) Uani 1 1 d .
H45 H 0.8712 0.1262 0.7154 0.019 Uiso 1 1 calc R
C46 C 0.9311(5) 0.1563(3) 0.6659(3) 0.0193(18) Uani 1 1 d .
H46 H 0.9648 0.1787 0.6806 0.023 Uiso 1 1 calc R
C47 C 0.9367(5) 0.1532(3) 0.6233(3) 0.0191(18) Uani 1 1 d .
H47 H 0.9757 0.1725 0.6089 0.023 Uiso 1 1 calc R
C48 C 0.8831(5) 0.1208(3) 0.6023(3) 0.0180(18) Uani 1 1 d .
H48 H 0.8861 0.1196 0.5735 0.022 Uiso 1 1 calc R
C49 C 0.8354(5) -0.0418(3) 0.6623(2) 0.0133(16) Uani 1 1 d .
C50 C 0.8952(5) -0.0414(3) 0.6943(2) 0.0169(17) Uani 1 1 d .
H50 H 0.8882 -0.0209 0.7175 0.020 Uiso 1 1 calc R
C51 C 0.9651(5) -0.0724(3) 0.6902(3) 0.0226(19) Uani 1 1 d .
H51 H 1.0054 -0.0725 0.7111 0.027 Uiso 1 1 calc R
C52 C 0.9755(5) -0.1029(3) 0.6559(3) 0.024(2) Uani 1 1 d .
H52 H 1.0226 -0.1234 0.6536 0.029 Uiso 1 1 calc R
C53 C 0.9161(5) -0.1030(3) 0.6249(3) 0.0213(19) Uani 1 1 d .
H53 H 0.9231 -0.1238 0.6019 0.026 Uiso 1 1 calc R
C54 C 0.8458(5) -0.0722(3) 0.6278(3) 0.0190(18) Uani 1 1 d .
H54 H 0.8062 -0.0720 0.6066 0.023 Uiso 1 1 calc R
C100 C 0.3302(6) 0.0648(4) 0.6488(3) 0.033(2) Uani 1 1 d .
C200 C 0.1643(6) 0.1232(4) 0.5433(3) 0.029(2) Uani 1 1 d .
C300 C 0.2166(7) 0.8301(4) 0.6781(3) 0.036(2) Uani 1 1 d .
C910 C 0.8635(14) 0.3517(5) 0.4007(4) 0.098(7) Uani 1 1 d .
C920 C 0.1813(10) 0.2271(5) 0.6329(5) 0.086(5) Uani 1 1 d .
H92A H 0.1496 0.2223 0.6076 0.103 Uiso 1 1 calc R
H92B H 0.2073 0.1949 0.6398 0.103 Uiso 1 1 calc R
C930 C 0.0981(6) 0.2428(4) 0.3949(3) 0.036(2) Uani 1 1 d .
H93A H 0.0977 0.2153 0.4149 0.044 Uiso 1 1 calc R
H93B H 0.1442 0.2371 0.3759 0.044 Uiso 1 1 calc R
C960 C 0.4013(15) 0.6951(10) 0.7311(7) 0.059(8) Uani 0.50 1 d P
H96A H 0.3915 0.6725 0.7544 0.071 Uiso 0.50 1 calc PR
H96B H 0.4489 0.6818 0.7160 0.071 Uiso 0.50 1 calc PR
O100 O 0.3669(4) 0.0315(3) 0.7218(2) 0.0406(18) Uani 1 1 d .
O101 O 0.3980(4) 0.1195(2) 0.7053(2) 0.0370(17) Uani 1 1 d .
O102 O 0.4803(4) 0.0514(2) 0.67480(18) 0.0273(14) Uani 1 1 d .
O200 O 0.0100(4) 0.1150(2) 0.52232(18) 0.0263(14) Uani 1 1 d .
O201 O 0.0638(4) 0.1982(2) 0.5413(2) 0.0328(16) Uani 1 1 d .
O202 O 0.1015(4) 0.1601(3) 0.47517(19) 0.0395(18) Uani 1 1 d .
O300 O 0.2963(4) 0.8945(2) 0.72253(18) 0.0284(15) Uani 1 1 d .
O301 O 0.1681(4) 0.9218(3) 0.6885(2) 0.0333(16) Uani 1 1 d .
O302 O 0.2935(4) 0.9061(3) 0.64758(19) 0.0352(16) Uani 1 1 d .
F100 F 0.3276(4) 0.0188(3) 0.63219(19) 0.0518(17) Uani 1 1 d .
F101 F 0.2520(3) 0.0766(3) 0.66070(18) 0.0576(19) Uani 1 1 d .
F102 F 0.3522(4) 0.0969(2) 0.61915(16) 0.0429(15) Uani 1 1 d .
F200 F 0.1484(4) 0.1146(2) 0.58304(16) 0.0377(14) Uani 1 1 d .
F201 F 0.1843(4) 0.0799(2) 0.5252(2) 0.0546(18) Uani 1 1 d .
F202 F 0.2321(3) 0.1533(2) 0.54092(18) 0.0431(15) Uani 1 1 d .
F300 F 0.2836(4) 0.7998(2) 0.6761(2) 0.0590(19) Uani 1 1 d .
F301 F 0.1689(4) 0.8127(2) 0.7088(2) 0.0560(18) Uani 1 1 d .
F302 F 0.1737(4) 0.8233(2) 0.64294(18) 0.0514(17) Uani 1 1 d .
S100 S 0.40105(14) 0.06716(8) 0.69312(6) 0.0213(5) Uani 1 1 d .
S200 S 0.07522(14) 0.15290(8) 0.51726(6) 0.0205(5) Uani 1 1 d .
S300 S 0.24702(13) 0.89548(9) 0.68511(7) 0.0254(5) Uani 1 1 d .
Cl1 Cl 0.4281(4) 0.7500 0.7500 0.0826(16) Uani 1 2 d S
Cl2 Cl 0.3179(4) 0.6916(2) 0.69978(19) 0.0588(17) Uani 0.50 1 d P
Cl5 Cl 0.1177(3) 0.24218(18) 0.66958(12) 0.1016(17) Uani 1 1 d .
Cl6 Cl 0.2621(3) 0.27288(17) 0.62341(11) 0.0953(16) Uani 1 1 d .
Cl7 Cl 0.1140(2) 0.29972(11) 0.42087(10) 0.0584(9) Uani 1 1 d .
Cl8 Cl 0.00393(17) 0.24200(10) 0.36693(8) 0.0409(6) Uani 1 1 d .
Cl9 Cl 0.8044(2) 0.31059(17) 0.37768(15) 0.0931(14) Uani 1 1 d .
Cl10 Cl 0.8223(5) 0.3651(4) 0.4503(3) 0.046(2) Uani 0.50 1 d P
Cl50 Cl 0.9649(4) 0.2500 0.7500 0.115(3) Uani 1 2 d S
Cl51 Cl 0.7880(4) 0.2500 0.7500 0.147(4) Uani 1 2 d S
C950 C 0.8743(19) 0.2647(9) 0.7237(8) 0.066(8) Uani 0.50 1 d P
Cl11 Cl 0.8708(15) 0.3653(5) 0.4576(5) 0.208(12) Uani 0.50 1 d P

loop_
_atom_site_aniso_label
_atom_site_aniso_U_11
_atom_site_aniso_U_22
_atom_site_aniso_U_33
_atom_site_aniso_U_23
_atom_site_aniso_U_13
_atom_site_aniso_U_12
Cu1 0.0126(5) 0.0169(5) 0.0157(5) -0.0007(4) -0.0039(4) 0.0013(4)
P1 0.0098(10) 0.0139(9) 0.0147(10) -0.0015(8) -0.0023(8) 0.0003(8)
P2 0.0086(10) 0.0162(10) 0.0148(10) -0.0001(8) -0.0005(8) 0.0002(8)
S1 0.0151(10) 0.0162(10) 0.0156(10) -0.0016(8) -0.0039(8) 0.0059(8)
S2 0.0144(10) 0.0180(10) 0.0186(10) 0.0009(8) -0.0057(8) -0.0014(9)
N1 0.012(4) 0.020(4) 0.016(4) -0.006(3) -0.002(3) 0.003(3)
N2 0.013(4) 0.028(4) 0.024(4) 0.010(3) 0.000(3) 0.003(3)
N3 0.015(4) 0.014(3) 0.016(3) 0.000(3) -0.003(3) 0.000(3)
N4 0.006(3) 0.031(4) 0.028(4) -0.001(3) -0.002(3) 0.001(3)
C1 0.008(4) 0.011(4) 0.016(4) 0.003(3) -0.003(3) 0.005(3)
C2 0.011(4) 0.017(4) 0.022(4) -0.003(3) -0.008(4) 0.004(3)
C3 0.022(5) 0.018(4) 0.027(5) -0.003(4) 0.002(4) -0.003(4)
C4 0.025(5) 0.015(4) 0.033(5) 0.003(4) -0.007(4) -0.004(4)
C5 0.026(5) 0.019(5) 0.036(5) 0.000(4) 0.005(4) 0.001(4)
C6 0.014(4) 0.020(4) 0.024(5) 0.004(4) -0.002(4) 0.002(4)
C7 0.012(4) 0.014(4) 0.017(4) 0.003(3) -0.006(3) 0.002(3)
C8 0.018(4) 0.012(4) 0.018(4) 0.000(3) 0.002(3) -0.003(3)
C9 0.018(4) 0.022(4) 0.009(4) 0.006(3) -0.001(3) -0.007(4)
C10 0.022(5) 0.022(4) 0.022(4) 0.003(4) 0.000(4) -0.008(4)
C12 0.028(5) 0.030(5) 0.039(6) 0.010(5) 0.011(5) 0.004(4)
C13 0.016(5) 0.043(6) 0.030(5) 0.009(5) 0.003(4) 0.014(4)
C14 0.005(4) 0.009(4) 0.020(4) -0.005(3) 0.000(3) 0.001(3)
C15 0.021(5) 0.015(4) 0.023(5) 0.007(3) 0.002(4) 0.006(4)
C16 0.019(5) 0.025(5) 0.042(6) -0.002(4) 0.002(4) 0.003(4)
C17 0.015(5) 0.030(5) 0.037(5) 0.003(4) 0.009(4) 0.007(4)
C18 0.019(5) 0.015(4) 0.021(4) 0.000(3) -0.001(4) -0.002(4)
C19 0.010(4) 0.022(4) 0.013(4) -0.003(3) -0.001(3) 0.003(3)
C20 0.020(5) 0.021(4) 0.020(4) 0.000(3) -0.004(4) 0.004(4)
C21 0.016(5) 0.031(5) 0.035(5) -0.008(4) -0.001(4) -0.004(4)
C22 0.015(5) 0.038(6) 0.037(6) -0.014(4) -0.001(4) -0.008(4)
C23 0.023(5) 0.027(5) 0.036(5) 0.001(4) -0.016(4) -0.005(4)
C24 0.022(5) 0.040(6) 0.026(5) 0.009(4) -0.006(4) -0.001(4)
C31 0.009(4) 0.013(4) 0.022(4) -0.002(3) -0.009(3) 0.003(3)
C32 0.010(4) 0.022(4) 0.017(4) -0.003(3) -0.009(3) 0.008(3)
C33 0.026(5) 0.026(5) 0.023(5) -0.009(4) -0.006(4) 0.006(4)
C34 0.022(5) 0.030(5) 0.051(6) -0.022(5) 0.000(5) 0.008(4)
C35 0.020(5) 0.053(7) 0.032(5) -0.030(5) 0.008(4) -0.002(5)
C36 0.010(4) 0.043(6) 0.024(5) -0.011(4) -0.002(4) 0.006(4)
C37 0.012(4) 0.024(4) 0.018(4) 0.001(3) -0.001(3) 0.005(4)
C38 0.008(4) 0.018(4) 0.017(4) 0.005(3) 0.001(3) 0.004(3)
C39 0.023(5) 0.018(4) 0.016(4) -0.002(3) 0.007(4) 0.001(4)
C40 0.011(4) 0.028(5) 0.036(5) -0.001(4) -0.003(4) 0.006(4)
C41 0.024(5) 0.019(5) 0.070(8) -0.003(5) -0.002(5) 0.000(4)
C42 0.023(5) 0.016(5) 0.083(8) -0.007(5) -0.012(5) -0.002(4)
C43 0.011(5) 0.035(6) 0.051(6) 0.000(5) -0.003(4) 0.001(4)
C44 0.015(4) 0.015(4) 0.013(4) -0.002(3) -0.003(3) 0.007(3)
C45 0.021(5) 0.006(4) 0.021(4) 0.000(3) -0.007(4) 0.001(3)
C46 0.018(4) 0.014(4) 0.025(5) 0.001(3) -0.010(4) -0.002(4)
C47 0.013(4) 0.016(4) 0.028(5) 0.007(4) -0.002(4) -0.008(3)
C48 0.018(5) 0.017(4) 0.018(4) 0.000(3) 0.005(4) 0.003(4)
C49 0.006(4) 0.017(4) 0.017(4) 0.004(3) 0.000(3) 0.000(3)
C50 0.014(4) 0.018(4) 0.019(4) -0.003(3) -0.002(3) 0.000(3)
C51 0.013(4) 0.024(5) 0.030(5) 0.001(4) -0.009(4) 0.005(4)
C52 0.013(4) 0.021(5) 0.038(5) -0.003(4) 0.001(4) 0.006(4)
C53 0.017(5) 0.021(4) 0.026(5) -0.005(4) -0.001(4) 0.003(4)
C54 0.010(4) 0.022(4) 0.025(5) -0.003(4) -0.003(4) -0.001(4)
C100 0.015(5) 0.051(6) 0.033(5) -0.002(5) 0.003(4) -0.003(5)
C200 0.019(5) 0.030(5) 0.039(6) -0.002(4) -0.005(4) -0.003(4)
C300 0.038(6) 0.038(6) 0.032(6) -0.001(5) -0.009(5) 0.007(5)
C910 0.22(2) 0.038(7) 0.038(7) -0.001(6) 0.017(10) 0.049(10)
C920 0.089(12) 0.061(9) 0.108(13) -0.008(9) -0.017(10) -0.033(9)
C930 0.034(6) 0.032(5) 0.043(6) -0.006(5) 0.005(5) -0.004(5)
C960 0.057(16) 0.088(19) 0.033(12) -0.002(12) 0.007(11) -0.060(15)
O100 0.032(4) 0.064(5) 0.026(4) 0.016(3) 0.005(3) 0.011(4)
O101 0.035(4) 0.038(4) 0.038(4) -0.009(3) -0.002(3) 0.012(3)
O102 0.016(3) 0.041(4) 0.025(3) 0.001(3) 0.004(3) 0.007(3)
O200 0.022(3) 0.030(3) 0.027(3) -0.005(3) -0.003(3) -0.010(3)
O201 0.031(4) 0.018(3) 0.050(4) -0.004(3) -0.007(3) 0.003(3)
O202 0.040(4) 0.058(5) 0.020(3) 0.008(3) 0.003(3) -0.012(4)
O300 0.014(3) 0.050(4) 0.021(3) 0.001(3) -0.006(3) 0.002(3)
O301 0.015(3) 0.045(4) 0.040(4) -0.002(3) -0.004(3) 0.008(3)
O302 0.020(4) 0.059(5) 0.026(4) 0.005(3) -0.001(3) -0.006(3)
F100 0.041(4) 0.068(4) 0.046(4) -0.013(3) -0.005(3) -0.024(3)
F101 0.011(3) 0.121(6) 0.041(4) 0.007(4) -0.001(3) 0.010(3)
F102 0.036(3) 0.065(4) 0.028(3) 0.019(3) -0.008(3) -0.005(3)
F200 0.041(4) 0.039(3) 0.034(3) 0.011(3) -0.012(3) -0.003(3)
F201 0.046(4) 0.033(3) 0.084(5) -0.023(3) -0.005(4) 0.019(3)
F202 0.021(3) 0.057(4) 0.052(4) 0.008(3) -0.004(3) -0.007(3)
F300 0.064(5) 0.043(4) 0.069(5) -0.017(3) -0.009(4) 0.021(3)
F301 0.070(5) 0.042(4) 0.056(4) 0.001(3) 0.011(4) -0.018(3)
F302 0.052(4) 0.062(4) 0.040(4) -0.016(3) -0.014(3) -0.018(3)
S100 0.0173(11) 0.0307(12) 0.0160(10) 0.0013(9) -0.0004(9) 0.0058(9)
S200 0.0220(12) 0.0200(11) 0.0195(11) -0.0005(8) -0.0009(9) -0.0034(9)
S300 0.0134(11) 0.0365(13) 0.0263(11) -0.0014(10) -0.0022(9) 0.0008(10)
Cl1 0.095(4) 0.071(3) 0.081(4) -0.020(3) 0.000 0.000
Cl2 0.052(4) 0.068(4) 0.056(4) 0.020(3) -0.005(3) -0.013(3)
Cl5 0.133(4) 0.114(3) 0.058(2) 0.030(2) -0.014(2) -0.070(3)
Cl6 0.117(3) 0.120(3) 0.0492(19) 0.006(2) -0.010(2) -0.082(3)
Cl7 0.070(2) 0.0386(15) 0.067(2) -0.0113(14) -0.0161(17) -0.0140(15)
Cl8 0.0455(17) 0.0366(14) 0.0404(14) -0.0023(11) -0.0038(12) -0.0033(12)
Cl9 0.049(2) 0.094(3) 0.136(4) 0.039(3) -0.016(2) -0.013(2)
Cl10 0.059(4) 0.035(4) 0.044(4) 0.018(3) 0.023(3) 0.023(3)
Cl50 0.063(4) 0.171(7) 0.112(5) -0.084(5) 0.000 0.000
Cl51 0.071(4) 0.068(4) 0.302(12) -0.066(6) 0.000 0.000
C950 0.09(2) 0.042(14) 0.066(17) -0.025(12) -0.017(15) 0.023(14)
Cl11 0.45(3) 0.038(6) 0.132(13) -0.021(7) 0.147(19) -0.050(14)

loop_
_atom_type_symbol
_atom_type_description
_atom_type_scat_dispersion_real
_atom_type_scat_dispersion_imag
_atom_type_scat_source
C C 0.0033 0.0016 'International Tables Vol C Tables 4.2.6.8 and 6.1.1.4'
H H 0.0000 0.0000 'International Tables Vol C Tables 4.2.6.8 and 6.1.1.4'
O O 0.0106 0.0060 'International Tables Vol C Tables 4.2.6.8 and 6.1.1.4'
F F 0.0171 0.0103 'International Tables Vol C Tables 4.2.6.8 and 6.1.1.4'
P P 0.1023 0.0942 'International Tables Vol C Tables 4.2.6.8 and 6.1.1.4'
S S 0.1246 0.1234 'International Tables Vol C Tables 4.2.6.8 and 6.1.1.4'
Cl Cl 0.1484 0.1585 'International Tables Vol C Tables 4.2.6.8 and 6.1.1.4'
Cu Cu 0.3201 1.2651 'International Tables Vol C Tables 4.2.6.8 and 6.1.1.4'
N N 0.0061 0.0033 'International Tables Vol C Tables 4.2.6.8 and 6.1.1.4'

loop_
_geom_angle_atom_site_label_1
_geom_angle_atom_site_label_2
_geom_angle_atom_site_label_3
_geom_angle
_geom_angle_site_symmetry_1
_geom_angle_site_symmetry_3
N1 Cu1 N3 105.2(3) . .
N1 Cu1 S2 105.1(2) . .
N3 Cu1 S2 115.54(19) . .
N1 Cu1 S1 115.89(19) . .
N3 Cu1 S1 102.89(19) . .
S2 Cu1 S1 112.43(8) . .
C1 P1 C19 111.6(4) . .
C1 P1 C8 92.8(3) . .
C19 P1 C8 108.7(4) . .
C1 P1 S1 116.7(3) . .
C19 P1 S1 112.9(3) . .
C8 P1 S1 112.4(3) . .
C31 P2 C49 112.9(4) . .
C31 P2 C38 93.4(4) . .
C49 P2 C38 109.4(3) . .
C31 P2 S2 115.5(3) . .
C49 P2 S2 111.9(3) . .
C38 P2 S2 112.3(3) . .
P1 S1 Cu1 91.08(10) . .
P2 S2 Cu1 90.45(10) . .
C14 N1 C18 118.3(7) . .
C14 N1 Cu1 123.5(5) . .
C18 N1 Cu1 117.8(5) . .
C13 N2 C9 122.1(8) . .
C48 N3 C44 118.5(7) . .
C48 N3 Cu1 118.6(5) . .
C44 N3 Cu1 121.6(5) . .
C43 N4 C39 122.8(8) . .
C2 C1 C14 127.2(7) . .
C2 C1 P1 109.7(6) . .
C14 C1 P1 122.7(5) . .
C1 C2 C7 117.1(7) . .
C1 C2 C3 126.9(7) . .
C7 C2 C3 115.9(7) . .
C2 C3 C4 110.0(7) . .
C5 C4 C3 110.7(7) . .
C6 C5 C4 113.2(7) . .
C7 C6 C5 121.1(8) . .
C6 C7 C2 123.6(7) . .
C6 C7 C8 125.2(7) . .
C2 C7 C8 111.3(7) . .
C9 C8 C7 119.6(7) . .
C9 C8 P1 111.3(5) . .
C7 C8 P1 102.3(5) . .
N2 C9 C10 119.6(8) . .
N2 C9 C8 118.0(7) . .
C10 C9 C8 122.3(8) . .
C9 C10 C11 117.4(8) . .
C12 C11 C10 120.6(9) . .
C13 C12 C11 119.5(9) . .
N2 C13 C12 120.9(9) . .
N1 C14 C15 121.3(7) . .
N1 C14 C1 117.8(6) . .
C15 C14 C1 120.8(7) . .
C16 C15 C14 119.9(8) . .
C17 C16 C15 118.7(8) . .
C18 C17 C16 118.5(8) . .
N1 C18 C17 123.3(8) . .
C20 C19 C24 120.4(8) . .
C20 C19 P1 120.0(6) . .
C24 C19 P1 119.5(6) . .
C19 C20 C21 119.6(8) . .
C22 C21 C20 119.5(9) . .
C23 C22 C21 121.7(8) . .
C22 C23 C24 119.7(9) . .
C19 C24 C23 119.0(9) . .
C32 C31 C44 126.1(7) . .
C32 C31 P2 110.3(6) . .
C44 C31 P2 123.5(6) . .
C31 C32 C37 115.9(7) . .
C31 C32 C33 126.7(8) . .
C37 C32 C33 117.4(7) . .
C32 C33 C34 109.2(7) . .
C35 C34 C33 112.3(8) . .
C36 C35 C34 112.1(7) . .
C37 C36 C35 122.0(9) . .
C36 C37 C32 122.6(8) . .
C36 C37 C38 125.1(8) . .
C32 C37 C38 112.3(7) . .
C39 C38 C37 117.4(7) . .
C39 C38 P2 111.4(5) . .
C37 C38 P2 103.0(5) . .
C40 C39 N4 118.2(8) . .
C40 C39 C38 122.6(8) . .
N4 C39 C38 119.1(7) . .
C39 C40 C41 120.7(8) . .
C40 C41 C42 120.0(9) . .
C43 C42 C41 118.1(9) . .
N4 C43 C42 120.2(9) . .
N3 C44 C45 120.7(7) . .
N3 C44 C31 118.0(7) . .
C45 C44 C31 121.2(7) . .
C46 C45 C44 119.6(7) . .
C47 C46 C45 119.1(7) . .
C46 C47 C48 118.8(8) . .
N3 C48 C47 123.3(8) . .
C54 C49 C50 120.8(7) . .
C54 C49 P2 119.7(6) . .
C50 C49 P2 119.5(6) . .
C51 C50 C49 118.4(7) . .
C52 C51 C50 121.0(8) . .
C51 C52 C53 120.0(8) . .
C52 C53 C54 120.5(8) . .
C49 C54 C53 119.3(8) . .
F102 C100 F100 107.5(8) . .
F102 C100 F101 107.7(8) . .
F100 C100 F101 107.3(8) . .
F102 C100 S100 112.2(7) . .
F100 C100 S100 111.5(7) . .
F101 C100 S100 110.4(6) . .
F201 C200 F200 108.9(8) . .
F201 C200 F202 106.9(8) . .
F200 C200 F202 108.1(7) . .
F201 C200 S200 110.9(6) . .
F200 C200 S200 111.5(6) . .
F202 C200 S200 110.4(6) . .
F301 C300 F302 106.9(8) . .
F301 C300 F300 106.8(8) . .
F302 C300 F300 106.9(8) . .
F301 C300 S300 113.0(7) . .
F302 C300 S300 111.8(7) . .
F300 C300 S300 111.1(7) . .
Cl9 C910 Cl10 109.3(12) . .
Cl9 C910 Cl11 127.8(12) . .
Cl10 C910 Cl11 25.5(8) . .
Cl5 C920 Cl6 114.5(8) . .
Cl7 C930 Cl8 112.6(6) . .
Cl1 C960 Cl2 119.0(18) . .
O100 S100 O101 116.4(4) . .
O100 S100 O102 114.0(4) . .
O101 S100 O102 114.5(4) . .
O100 S100 C100 104.2(4) . .
O101 S100 C100 103.0(4) . .
O102 S100 C100 102.4(4) . .
O202 S200 O201 115.9(4) . .
O202 S200 O200 114.1(4) . .
O201 S200 O200 114.8(4) . .
O202 S200 C200 105.2(4) . .
O201 S200 C200 102.0(4) . .
O200 S200 C200 102.3(4) . .
O300 S300 O301 115.1(4) . .
O300 S300 O302 114.9(4) . .
O301 S300 O302 114.8(4) . .
O300 S300 C300 103.6(4) . .
O301 S300 C300 103.5(4) . .
O302 S300 C300 102.7(5) . .
C960 Cl1 C960 149(2) 3_566 .
Cl11 Cl10 C910 84.7(18) . .
C950 Cl50 C950 66(2) 3_556 .
C950 Cl51 C950 68.1(18) 3_556 .
Cl51 C950 Cl50 113.2(16) . .
Cl51 C950 C950 56.0(9) . 3_556
Cl50 C950 C950 57.2(10) . 3_556
Cl10 Cl11 C910 69.8(19) . .

loop_
_geom_bond_atom_site_label_1
_geom_bond_atom_site_label_2
_geom_bond_distance
_geom_bond_site_symmetry_2
Cu1 N1 2.043(7) .
Cu1 N3 2.052(6) .
Cu1 S2 2.312(2) .
Cu1 S1 2.312(2) .
P1 C1 1.795(8) .
P1 C19 1.801(8) .
P1 C8 1.865(8) .
P1 S1 1.969(3) .
P2 C31 1.788(8) .
P2 C49 1.806(8) .
P2 C38 1.860(8) .
P2 S2 1.977(3) .
N1 C14 1.341(10) .
N1 C18 1.352(10) .
N2 C13 1.336(11) .
N2 C9 1.364(10) .
N3 C48 1.346(10) .
N3 C44 1.356(10) .
N4 C43 1.339(11) .
N4 C39 1.366(11) .
C1 C2 1.336(11) .
C1 C14 1.486(10) .
C2 C7 1.465(11) .
C2 C3 1.507(11) .
C3 C4 1.542(12) .
C4 C5 1.521(12) .
C5 C6 1.513(11) .
C6 C7 1.340(11) .
C7 C8 1.518(10) .
C8 C9 1.493(11) .
C9 C10 1.373(11) .
C10 C11 1.426(12) .
C11 C12 1.366(14) .
C12 C13 1.346(13) .
C14 C15 1.394(11) .
C15 C16 1.385(12) .
C16 C17 1.382(13) .
C17 C18 1.380(12) .
C19 C20 1.388(11) .
C19 C24 1.393(12) .
C20 C21 1.388(12) .
C21 C22 1.373(13) .
C22 C23 1.366(13) .
C23 C24 1.396(12) .
C31 C32 1.362(11) .
C31 C44 1.468(11) .
C32 C37 1.470(12) .
C32 C33 1.505(11) .
C33 C34 1.529(13) .
C34 C35 1.510(14) .
C35 C36 1.504(13) .
C36 C37 1.329(11) .
C37 C38 1.526(11) .
C38 C39 1.490(11) .
C39 C40 1.360(12) .
C40 C41 1.388(13) .
C41 C42 1.390(13) .
C42 C43 1.384(13) .
C44 C45 1.409(11) .
C45 C46 1.387(11) .
C46 C47 1.378(12) .
C47 C48 1.386(11) .
C49 C54 1.381(11) .
C49 C50 1.403(11) .
C50 C51 1.390(11) .
C51 C52 1.378(12) .
C52 C53 1.377(12) .
C53 C54 1.390(11) .
C100 F102 1.323(11) .
C100 F100 1.328(11) .
C100 F101 1.345(10) .
C100 S100 1.821(10) .
C200 F201 1.320(11) .
C200 F200 1.323(11) .
C200 F202 1.346(10) .
C200 S200 1.830(9) .
C300 F301 1.330(12) .
C300 F302 1.335(11) .
C300 F300 1.339(12) .
C300 S300 1.805(11) .
C910 Cl9 1.617(18) .
C910 Cl10 1.764(16) .
C910 Cl11 1.87(2) .
C920 Cl5 1.607(17) .
C920 Cl6 1.794(14) .
C930 Cl7 1.737(10) .
C930 Cl8 1.754(10) .
C960 Cl1 1.63(2) .
C960 Cl2 1.67(2) .
O100 S100 1.425(7) .
O101 S100 1.434(7) .
O102 S100 1.459(6) .
O200 S200 1.453(6) .
O201 S200 1.434(6) .
O202 S200 1.431(6) .
O300 S300 1.439(6) .
O301 S300 1.445(6) .
O302 S300 1.446(7) .
Cl1 C960 1.63(2) 3_566
Cl10 Cl11 0.81(3) .
Cl50 C950 1.72(3) 3_556
Cl50 C950 1.72(3) .
Cl51 C950 1.67(3) 3_556
Cl51 C950 1.67(3) .
C950 C950 1.86(5) 3_556
